data_2205167
loop_
_publ_author_name
'Blake, Alexander J.'
'Lippolis, Vito'

_publ_section_title
;[1-(3-Aminopropyl)-4,7-dithia-1-azacyclononane-\k^4^<i>N</i>,<i>N</i>',<i>S,S</i>']bis(dimethylformamide-\k<i>O</i>)nickel(II)
 bis(tetraphenylborate) acetonitrile disolvate
;
_journal_issue 2
_journal_name_full 'Acta Crystallographica Section E'
_journal_page_first m207
_journal_page_last m208
_journal_paper_doi 10.1107/S1600536804033380
_journal_volume 61
_journal_year 2005
_chemical_formula_iupac '[Ni (C3 H7 N O)2 (C9 H20 N2 S2)] (C24 H20 B)2, 2C2 H3 N'
_chemical_formula_moiety 'C15 H34 N4 Ni O2 S2 2+, 2C24 H20 B -, 2C2 H3 N'
_chemical_formula_sum 'C67 H80 B2 N6 Ni O2 S2'
_chemical_formula_weight 1145.82
_chemical_name_systematic
;
[1-(3-Aminopropyl)-4,7-dithia-1-azacyclononane-
\k^4^N,N',S,S']bis(dimethylformamide-\kO)nickel(II)
bis(tetraphenylborate) acetonitrile disolvate
;
_space_group_IT_number 14
_symmetry_cell_setting monoclinic
_symmetry_space_group_name_Hall '-P 2yn'
_symmetry_space_group_name_H-M 'P 1 21/n 1'
_atom_sites_solution_hydrogens geom
_atom_sites_solution_primary direct
_atom_sites_solution_secondary difmap
_cell_angle_alpha 90
_cell_angle_beta 111.06(3)
_cell_angle_gamma 90
_cell_formula_units_Z 4
_cell_length_a 20.907(4)
_cell_length_b 11.951(4)
_cell_length_c 26.516(5)
_cell_measurement_reflns_used 33
_cell_measurement_temperature 150(2)
_cell_measurement_theta_max 34
_cell_measurement_theta_min 26
_cell_volume 6183(3)
_computing_cell_refinement STADI-4
_computing_data_collection 'STADI-4 (Stoe & Cie, 1996)'
_computing_data_reduction 'X-RED (Stoe & Cie, 1996)'
_computing_molecular_graphics 'PLATON (Spek, 2003)'
_computing_publication_material 'enCIFer (Allen et al., 2004) and PLATON'
_computing_structure_refinement 'SHELXL97 (Sheldrick, 1997)'
_computing_structure_solution 'SHELXS97 (Sheldrick, 1997)'
_diffrn_ambient_temperature 150(2)
_diffrn_measured_fraction_theta_full 0.995
_diffrn_measured_fraction_theta_max 0.995
_diffrn_measurement_device 'Stoe Stadi-4'
_diffrn_measurement_method \w-\q
_diffrn_radiation_monochromator graphite
_diffrn_radiation_source 'fine-focus sealed tube'
_diffrn_radiation_type MoK\a
_diffrn_radiation_wavelength 0.71073
_diffrn_reflns_av_R_equivalents 0.040
_diffrn_reflns_av_sigmaI/netI 0.037
_diffrn_reflns_limit_h_max 24
_diffrn_reflns_limit_h_min -24
_diffrn_reflns_limit_k_max 14
_diffrn_reflns_limit_k_min 0
_diffrn_reflns_limit_l_max 31
_diffrn_reflns_limit_l_min -31
_diffrn_reflns_number 12472
_diffrn_reflns_theta_full 25.0
_diffrn_reflns_theta_max 25.04
_diffrn_reflns_theta_min 2.59
_diffrn_standards_decay_% 'random variation +-5'
_diffrn_standards_interval_count 60
_diffrn_standards_number 3
_exptl_absorpt_coefficient_mu 0.430
_exptl_absorpt_correction_T_max 0.876
_exptl_absorpt_correction_T_min 0.741
_exptl_absorpt_correction_type psi-scan
_exptl_absorpt_process_details '(X-RED; Stoe & Cie, 1996)'
_exptl_crystal_colour purple
_exptl_crystal_density_diffrn 1.231
_exptl_crystal_density_method none
_exptl_crystal_description 'irregular block'
_exptl_crystal_F_000 2440
_exptl_crystal_size_max 0.39
_exptl_crystal_size_mid 0.39
_exptl_crystal_size_min 0.31
_refine_diff_density_max 1.25
_refine_diff_density_min -0.73
_refine_ls_extinction_method none
_refine_ls_goodness_of_fit_ref 1.05
_refine_ls_hydrogen_treatment constr
_refine_ls_matrix_type full
_refine_ls_number_parameters 731
_refine_ls_number_reflns 10898
_refine_ls_number_restraints 709
_refine_ls_restrained_S_all 1.03
_refine_ls_R_factor_all 0.087
_refine_ls_R_factor_gt 0.069
_refine_ls_shift/su_max 0.003
_refine_ls_shift/su_mean 0.000
_refine_ls_structure_factor_coef Fsqd
_refine_ls_weighting_details 'calc w = 1/[\s^2^(Fo^2^)+(0.122P)^2^+7.311P] where P = (Fo^2^+2Fc^2^)/3'
_refine_ls_weighting_scheme calc
_refine_ls_wR_factor_gt 0.182
_refine_ls_wR_factor_ref 0.205
_reflns_number_observed 8397
_reflns_number_total 10898
_reflns_observed_criterion I>2\s(I)
_cod_data_source_file tk6203.cif
_cod_data_source_block I
_cod_depositor_comments
;
The following automatic conversions were performed:
'_symmetry_cell_setting' value 'Monoclinic' changed to 'monoclinic'
according to '/home/saulius/struct/CIF-dictionaries/cif_core.dic'
dictionary named 'cif_core.dic' version 2.4.1 from 2010-06-29.

Automatic conversion script
Id: cif_fix_enum 1527 2010-12-29 10:47:43Z saulius 

The following automatic conversions were performed:

'_symmetry_cell_setting' value 'Monoclinic' changed to 'monoclinic'
according to /home/saulius/struct/CIF-dictionaries/cif_core.dic
dictionary named 'cif_core.dic' version 2.4.1 from 2010-06-29.

Automatic conversion script
Id: cif_fix_values 1715 2011-07-08 13:25:40Z adriana 
;
_cod_original_sg_symbol_H-M 'P 21/n'
_cod_database_code 2205167
_cod_database_fobs_code 2205167

loop_
_symmetry_equiv_pos_as_xyz
'x, y, z'
'-x+1/2, y+1/2, -z+1/2'
'-x, -y, -z'
'x-1/2, -y-1/2, z-1/2'

loop_
_atom_site_aniso_label
_atom_site_aniso_U_11
_atom_site_aniso_U_22
_atom_site_aniso_U_33
_atom_site_aniso_U_12
_atom_site_aniso_U_13
_atom_site_aniso_U_23
Ni 0.0370(3) 0.0243(2) 0.0272(3) 0.0033(2) 0.0177(2) 0.0024(2)
S1 0.0416(5) 0.0278(4) 0.0330(5) -0.0005(4) 0.0179(4) -0.0001(4)
S7 0.0399(5) 0.0275(4) 0.0317(5) 0.0035(4) 0.0166(4) 0.0032(3)
O1 0.0466(17) 0.0333(13) 0.0354(14) 0.0051(11) 0.0196(13) 0.0052(11)
O2 0.0399(15) 0.0387(14) 0.0326(14) 0.0006(11) 0.0205(12) 0.0012(11)
N4 0.0374(17) 0.0272(15) 0.0303(15) 0.0029(12) 0.0197(14) 0.0005(12)
N13 0.0413(17) 0.0244(14) 0.0272(14) 0.0083(12) 0.0178(13) 0.0051(12)
N15 0.048(2) 0.0344(17) 0.0383(17) 0.0040(14) 0.0137(15) 0.0000(14)
N19 0.052(2) 0.0415(19) 0.046(2) 0.0023(15) 0.0212(18) 0.0054(15)
C2 0.044(2) 0.0300(18) 0.0342(19) -0.0011(15) 0.0204(17) -0.0052(15)
C3 0.052(2) 0.0293(18) 0.0318(18) 0.0005(16) 0.0250(18) -0.0019(15)
C5 0.044(2) 0.0337(19) 0.042(2) -0.0007(16) 0.0269(18) -0.0027(16)
C6 0.035(2) 0.0321(19) 0.039(2) 0.0017(15) 0.0165(17) -0.0006(15)
C8 0.045(2) 0.0257(17) 0.037(2) 0.0121(15) 0.0145(17) 0.0088(15)
C9 0.054(2) 0.0221(17) 0.045(2) 0.0031(16) 0.026(2) 0.0065(16)
C10 0.060(3) 0.0290(18) 0.039(2) 0.0022(17) 0.034(2) 0.0053(16)
C11 0.052(2) 0.0271(18) 0.041(2) -0.0032(16) 0.0273(19) 0.0029(15)
C12 0.066(3) 0.0191(16) 0.042(2) 0.0049(16) 0.033(2) 0.0059(15)
C14 0.047(2) 0.0335(19) 0.0330(19) 0.0045(17) 0.0181(18) 0.0023(16)
C16 0.052(3) 0.073(3) 0.070(3) 0.006(2) 0.017(3) 0.009(3)
C17 0.069(3) 0.043(2) 0.037(2) 0.008(2) 0.017(2) 0.0094(18)
C18 0.053(3) 0.031(2) 0.051(3) 0.0030(17) 0.029(2) 0.0048(17)
C20 0.074(3) 0.047(2) 0.054(3) 0.008(2) 0.036(3) 0.002(2)
C21 0.061(3) 0.063(3) 0.074(3) -0.002(2) 0.045(3) 0.001(2)
C1A 0.045(2) 0.0333(19) 0.0324(19) 0.0005(16) 0.0178(17) 0.0017(15)
C2A 0.045(2) 0.040(2) 0.050(2) 0.0032(18) 0.009(2) -0.0057(19)
C3A 0.063(3) 0.038(2) 0.065(3) 0.012(2) 0.014(2) -0.003(2)
C4A 0.073(3) 0.030(2) 0.050(2) 0.000(2) 0.022(2) -0.0031(18)
C5A 0.053(3) 0.039(2) 0.046(2) -0.0070(18) 0.021(2) -0.0056(18)
C6A 0.045(2) 0.036(2) 0.036(2) 0.0018(16) 0.0163(18) 0.0021(16)
C7A 0.061(3) 0.032(2) 0.056(3) 0.0100(18) 0.037(2) 0.0030(18)
C8A 0.062(3) 0.038(2) 0.076(3) 0.010(2) 0.047(3) 0.010(2)
C9A 0.079(4) 0.058(3) 0.116(5) 0.015(3) 0.075(4) 0.017(3)
C10A 0.117(5) 0.077(4) 0.106(5) 0.044(4) 0.092(5) 0.049(4)
C11A 0.112(5) 0.070(3) 0.072(3) 0.037(3) 0.066(4) 0.027(3)
C12A 0.079(3) 0.059(3) 0.041(2) 0.016(2) 0.035(2) 0.010(2)
C13A 0.039(2) 0.039(2) 0.039(2) -0.0023(16) 0.0246(17) -0.0086(16)
C14A 0.047(2) 0.041(2) 0.066(3) 0.0011(18) 0.030(2) -0.018(2)
C15A 0.052(3) 0.060(3) 0.068(3) 0.005(2) 0.021(2) -0.029(3)
C16A 0.047(3) 0.096(4) 0.045(3) 0.008(3) 0.020(2) -0.030(3)
C17A 0.047(3) 0.098(4) 0.041(2) 0.013(3) 0.028(2) 0.011(3)
C18A 0.042(2) 0.058(3) 0.038(2) -0.0072(19) 0.0214(19) 0.0005(19)
C19A 0.044(2) 0.0321(19) 0.035(2) -0.0023(16) 0.0200(17) -0.0048(15)
C20A 0.048(2) 0.0338(19) 0.042(2) -0.0001(17) 0.0240(19) 0.0012(17)
C21A 0.050(2) 0.040(2) 0.049(2) -0.0025(18) 0.025(2) -0.0047(18)
C22A 0.047(2) 0.046(2) 0.057(3) 0.0014(19) 0.025(2) -0.009(2)
C23A 0.058(3) 0.032(2) 0.046(2) 0.0091(18) 0.019(2) 0.0013(17)
C24A 0.052(2) 0.037(2) 0.041(2) -0.0047(18) 0.0230(19) -0.0020(17)
B1A 0.045(2) 0.027(2) 0.040(2) 0.0018(17) 0.023(2) 0.0008(17)
C1B 0.041(2) 0.0269(17) 0.0229(16) -0.0035(14) 0.0155(15) -0.0001(13)
C2B 0.043(2) 0.0299(18) 0.0260(17) 0.0031(15) 0.0156(16) 0.0009(14)
C3B 0.057(3) 0.0242(17) 0.036(2) -0.0022(16) 0.0208(18) 0.0017(15)
C4B 0.053(2) 0.038(2) 0.034(2) -0.0143(18) 0.0189(19) 0.0026(16)
C5B 0.042(2) 0.042(2) 0.0342(19) -0.0054(17) 0.0128(17) 0.0063(17)
C6B 0.038(2) 0.0302(18) 0.0347(19) -0.0004(15) 0.0115(16) 0.0066(15)
C7B 0.0307(18) 0.0310(18) 0.0307(18) -0.0023(14) 0.0151(15) 0.0029(14)
C8B 0.048(2) 0.0279(18) 0.0324(19) -0.0030(16) 0.0181(17) -0.0035(15)
C9B 0.048(2) 0.044(2) 0.0304(19) -0.0054(18) 0.0183(18) -0.0031(16)
C10B 0.043(2) 0.046(2) 0.0278(18) -0.0057(17) 0.0142(17) 0.0067(16)
C11B 0.036(2) 0.0325(19) 0.039(2) 0.0019(15) 0.0133(17) 0.0078(16)
C12B 0.0359(19) 0.0307(18) 0.0304(18) 0.0000(14) 0.0154(16) 0.0000(14)
C13B 0.037(2) 0.0217(16) 0.0284(17) -0.0021(13) 0.0129(15) -0.0065(13)
C14B 0.042(2) 0.0226(17) 0.038(2) -0.0065(14) 0.0200(17) -0.0075(14)
C15B 0.043(2) 0.0297(19) 0.055(3) -0.0060(16) 0.026(2) -0.0131(18)
C16B 0.038(2) 0.036(2) 0.059(3) 0.0041(17) 0.018(2) -0.0184(19)
C17B 0.039(2) 0.039(2) 0.041(2) 0.0077(17) 0.0046(18) -0.0062(17)
C18B 0.043(2) 0.036(2) 0.0306(18) 0.0011(16) 0.0126(17) -0.0005(15)
C19B 0.0355(19) 0.0273(17) 0.0264(17) 0.0016(14) 0.0133(15) 0.0015(14)
C20B 0.045(2) 0.0286(18) 0.0370(19) 0.0001(15) 0.0226(17) -0.0016(15)
C21B 0.054(2) 0.041(2) 0.043(2) 0.0049(18) 0.033(2) -0.0010(17)
C22B 0.057(3) 0.034(2) 0.036(2) 0.0046(18) 0.0209(19) -0.0096(16)
C23B 0.045(2) 0.0288(18) 0.036(2) -0.0042(16) 0.0136(18) -0.0039(15)
C24B 0.044(2) 0.0328(19) 0.0310(18) -0.0042(16) 0.0207(17) -0.0032(15)
B2B 0.036(2) 0.0267(19) 0.0258(19) -0.0021(16) 0.0154(17) -0.0031(15)
N1S 0.089(4) 0.120(5) 0.071(4) -0.018(3) 0.022(3) 0.007(3)
C2S 0.095(5) 0.090(4) 0.055(3) -0.027(4) 0.023(3) -0.010(3)

loop_
_atom_site_label
_atom_site_fract_x
_atom_site_fract_y
_atom_site_fract_z
_atom_site_U_iso_or_equiv
_atom_site_thermal_displace_type
_atom_site_calc_flag
_atom_site_refinement_flags
_atom_site_occupancy
_atom_site_type_symbol
Ni 0.53225(2) 0.25356(3) 0.30412(2) 0.0278(2) Uani . . 1.000 Ni
S1 0.55303(5) 0.44737(7) 0.33025(4) 0.0329(3) Uani . . 1.000 S
S7 0.43746(5) 0.31491(7) 0.22720(4) 0.0320(3) Uani . . 1.000 S
O1 0.60967(14) 0.2025(2) 0.37340(10) 0.0371(9) Uani . . 1.000 O
O2 0.60158(14) 0.2651(2) 0.26413(10) 0.0350(8) Uani . . 1.000 O
N4 0.46381(16) 0.2510(2) 0.34781(12) 0.0296(9) Uani . . 1.000 N
N13 0.51734(16) 0.0868(2) 0.28145(12) 0.0295(9) Uani . . 1.000 N
N15 0.71696(18) 0.1625(3) 0.42720(13) 0.0407(10) Uani . . 1.000 N
N19 0.6385(2) 0.2352(3) 0.19491(15) 0.0455(11) Uani . . 1.000 N
C2 0.4961(2) 0.4529(3) 0.36890(15) 0.0343(11) Uani . . 1.000 C
C3 0.4886(2) 0.3382(3) 0.39048(15) 0.0350(11) Uani . . 1.000 C
C5 0.3916(2) 0.2766(3) 0.31271(16) 0.0368(11) Uani . . 1.000 C
C6 0.3745(2) 0.2582(3) 0.25260(16) 0.0345(11) Uani . . 1.000 C
C8 0.4336(2) 0.4652(3) 0.23837(15) 0.0360(11) Uani . . 1.000 C
C9 0.5032(2) 0.5161(3) 0.26788(16) 0.0381(11) Uani . . 1.000 C
C10 0.4668(2) 0.1415(3) 0.37626(16) 0.0382(13) Uani . . 1.000 C
C11 0.4527(2) 0.0378(3) 0.34077(16) 0.0371(11) Uani . . 1.000 C
C12 0.5098(2) 0.0062(3) 0.32159(16) 0.0386(13) Uani . . 1.000 C
C14 0.6720(2) 0.2153(3) 0.38678(15) 0.0368(11) Uani . . 1.000 C
C16 0.7905(3) 0.1795(5) 0.4423(2) 0.0664(17) Uani . . 1.000 C
C17 0.6947(3) 0.0836(4) 0.45954(17) 0.0502(14) Uani . . 1.000 C
C18 0.5900(2) 0.2477(3) 0.21584(18) 0.0422(16) Uani . . 1.000 C
C20 0.6218(3) 0.2159(4) 0.13769(19) 0.0548(16) Uani . . 1.000 C
C21 0.7076(3) 0.2403(4) 0.2272(2) 0.0603(17) Uani . . 1.000 C
C1A 0.55838(19) 0.7110(3) 0.16228(14) 0.0358(11) Uani . . 1.000 C
C2A 0.6146(2) 0.6398(3) 0.17185(14) 0.0472(12) Uani . . 1.000 C
C3A 0.6084(2) 0.5274(3) 0.15748(17) 0.0578(16) Uani . . 1.000 C
C4A 0.5433(2) 0.4824(3) 0.13232(17) 0.0510(14) Uani . . 1.000 C
C5A 0.4869(2) 0.5495(3) 0.12171(17) 0.0451(14) Uani . . 1.000 C
C6A 0.4942(2) 0.6620(3) 0.13659(15) 0.0385(12) Uani . . 1.000 C
C7A 0.6082(2) 0.8962(3) 0.13865(17) 0.0453(16) Uani . . 1.000 C
C8A 0.6777(2) 0.9218(3) 0.1539(2) 0.0526(16) Uani . . 1.000 C
C9A 0.7058(3) 0.9618(4) 0.1168(3) 0.073(2) Uani . . 1.000 C
C10A 0.6650(3) 0.9783(5) 0.0636(2) 0.086(3) Uani . . 1.000 C
C11A 0.5969(3) 0.9524(4) 0.0468(2) 0.076(2) Uani . . 1.000 C
C12A 0.5692(3) 0.9118(4) 0.08334(17) 0.0560(16) Uani . . 1.000 C
C13A 0.62032(18) 0.8568(3) 0.24322(15) 0.0361(12) Uani . . 1.000 C
C14A 0.65295(19) 0.9585(3) 0.26285(19) 0.0487(14) Uani . . 1.000 C
C15A 0.6939(2) 0.9747(4) 0.3161(2) 0.0602(17) Uani . . 1.000 C
C16A 0.7050(2) 0.8896(5) 0.35297(19) 0.0617(19) Uani . . 1.000 C
C17A 0.6728(2) 0.7868(5) 0.33598(18) 0.0587(18) Uani . . 1.000 C
C18A 0.6311(2) 0.7712(4) 0.28135(16) 0.0441(14) Uani . . 1.000 C
C19A 0.49955(19) 0.9082(3) 0.17275(14) 0.0354(11) Uani . . 1.000 C
C20A 0.45619(19) 0.8637(3) 0.19794(13) 0.0391(11) Uani . . 1.000 C
C21A 0.3951(2) 0.9147(3) 0.19475(15) 0.0444(12) Uani . . 1.000 C
C22A 0.3743(2) 1.0134(3) 0.16582(17) 0.0483(14) Uani . . 1.000 C
C23A 0.4157(2) 1.0600(3) 0.14108(17) 0.0453(14) Uani . . 1.000 C
C24A 0.4768(2) 1.0078(3) 0.14469(16) 0.0416(12) Uani . . 1.000 C
B1A 0.5719(2) 0.8437(3) 0.17923(17) 0.0352(12) Uani . . 1.000 B
C1B 0.19466(18) 0.3343(3) 0.09965(12) 0.0292(10) Uani . . 1.000 C
C2B 0.17187(19) 0.4455(3) 0.08957(11) 0.0321(11) Uani . . 1.000 C
C3B 0.2150(2) 0.5335(3) 0.08894(13) 0.0379(13) Uani . . 1.000 C
C4B 0.2835(2) 0.5145(3) 0.09805(15) 0.0408(12) Uani . . 1.000 C
C5B 0.3085(2) 0.4055(3) 0.10865(15) 0.0397(11) Uani . . 1.000 C
C6B 0.26450(18) 0.3192(3) 0.11012(14) 0.0347(11) Uani . . 1.000 C
C7B 0.17758(16) 0.1646(3) 0.15799(13) 0.0297(10) Uani . . 1.000 C
C8B 0.18290(17) 0.2239(3) 0.20539(14) 0.0351(11) Uani . . 1.000 C
C9B 0.21021(18) 0.1760(3) 0.25666(15) 0.0396(11) Uani . . 1.000 C
C10B 0.23367(19) 0.0675(3) 0.26295(15) 0.0385(11) Uani . . 1.000 C
C11B 0.23000(18) 0.0067(3) 0.21773(15) 0.0359(11) Uani . . 1.000 C
C12B 0.20176(18) 0.0542(3) 0.16615(14) 0.0314(11) Uani . . 1.000 C
C13B 0.06573(18) 0.2622(2) 0.08526(13) 0.0287(10) Uani . . 1.000 C
C14B 0.02787(19) 0.2398(2) 0.11819(15) 0.0327(11) Uani . . 1.000 C
C15B -0.0405(2) 0.2696(3) 0.10455(17) 0.0403(14) Uani . . 1.000 C
C16B -0.0741(2) 0.3250(3) 0.05718(17) 0.0442(14) Uani . . 1.000 C
C17B -0.03912(19) 0.3501(3) 0.02307(16) 0.0424(12) Uani . . 1.000 C
C18B 0.02869(19) 0.3181(3) 0.03666(14) 0.0367(11) Uani . . 1.000 C
C19B 0.14494(17) 0.1365(3) 0.05077(13) 0.0291(10) Uani . . 1.000 C
C20B 0.18528(17) 0.1423(3) 0.01914(13) 0.0347(11) Uani . . 1.000 C
C21B 0.18392(19) 0.0618(3) -0.01901(15) 0.0417(12) Uani . . 1.000 C
C22B 0.1425(2) -0.0308(3) -0.02642(15) 0.0412(14) Uani . . 1.000 C
C23B 0.0998(2) -0.0393(3) 0.00324(14) 0.0369(11) Uani . . 1.000 C
C24B 0.10131(19) 0.0433(3) 0.04044(14) 0.0340(11) Uani . . 1.000 C
B2B 0.1457(2) 0.2260(3) 0.09876(15) 0.0283(11) Uani . . 1.000 B
N2S 0.3399(7) 0.6785(9) -0.0131(4) 0.119(4) Uiso . . 0.694(19) N
C3S 0.3273(7) 0.7415(8) 0.0151(4) 0.078(3) Uiso . . 0.694(19) C
C4S 0.3161(5) 0.8261(7) 0.0515(4) 0.073(3) Uiso . . 0.694(19) C
N2S' 0.2963(19) 0.704(2) -0.0134(10) 0.127(10) Uiso . . 0.306(19) N
C3S' 0.2953(12) 0.7660(15) 0.0191(7) 0.065(6) Uiso . . 0.306(19) C
C4S' 0.2856(15) 0.829(2) 0.0635(9) 0.097(9) Uiso . . 0.306(19) C
N1S 0.5597(3) 0.7363(5) -0.0595(2) 0.095(3) Uani . . 1.000 N
C1S 0.5347(10) 0.6416(11) 0.0177(5) 0.073(5) Uiso . . 0.50(4) C
C2S 0.5436(4) 0.7006(6) -0.0271(2) 0.081(2) Uani . . 1.000 C
C1S' 0.499(2) 0.669(2) 0.0046(12) 0.136(9) Uiso . . 0.50(4) C
H2A 0.51490 0.50580 0.39940 0.0410 Uiso calc R 1.000 H
H2B 0.45050 0.48070 0.34540 0.0410 Uiso calc R 1.000 H
H3A 0.53350 0.31470 0.41690 0.0420 Uiso calc R 1.000 H
H3B 0.45610 0.34340 0.40990 0.0420 Uiso calc R 1.000 H
H5A 0.38190 0.35570 0.31850 0.0440 Uiso calc R 1.000 H
H5B 0.36060 0.22960 0.32450 0.0440 Uiso calc R 1.000 H
H6A 0.32950 0.29290 0.23260 0.0410 Uiso calc R 1.000 H
H6B 0.37020 0.17680 0.24520 0.0410 Uiso calc R 1.000 H
H8A 0.41240 0.50300 0.20300 0.0430 Uiso calc R 1.000 H
H8B 0.40380 0.47870 0.25960 0.0430 Uiso calc R 1.000 H
H9A 0.49690 0.59540 0.27580 0.0460 Uiso calc R 1.000 H
H9B 0.52970 0.51500 0.24350 0.0460 Uiso calc R 1.000 H
H10A 0.43330 0.14390 0.39470 0.0460 Uiso calc R 1.000 H
H10B 0.51300 0.13390 0.40450 0.0460 Uiso calc R 1.000 H
H11A 0.44380 -0.02580 0.36120 0.0440 Uiso calc R 1.000 H
H11B 0.41050 0.05050 0.30880 0.0440 Uiso calc R 1.000 H
H12A 0.55340 0.00280 0.35300 0.0460 Uiso calc R 1.000 H
H12B 0.50070 -0.06930 0.30510 0.0460 Uiso calc R 1.000 H
H13A 0.47870 0.08210 0.25080 0.0350 Uiso calc R 1.000 H
H13B 0.55380 0.06400 0.27230 0.0350 Uiso calc R 1.000 H
H14 0.68820 0.26630 0.36660 0.0440 Uiso calc R 1.000 H
H16A 0.81250 0.10800 0.44050 0.0990 Uiso calc R 1.000 H
H16B 0.80950 0.20890 0.47920 0.0990 Uiso calc R 1.000 H
H16C 0.79890 0.23300 0.41740 0.0990 Uiso calc R 1.000 H
H17A 0.73050 0.02720 0.47500 0.0750 Uiso calc R 1.000 H
H17B 0.65240 0.04670 0.43660 0.0750 Uiso calc R 1.000 H
H17C 0.68640 0.12380 0.48880 0.0750 Uiso calc R 1.000 H
H18 0.54360 0.24300 0.19220 0.0510 Uiso calc R 1.000 H
H20A 0.64310 0.14580 0.13250 0.0820 Uiso calc R 1.000 H
H20B 0.63920 0.27800 0.12220 0.0820 Uiso calc R 1.000 H
H20C 0.57200 0.21070 0.11970 0.0820 Uiso calc R 1.000 H
H21A 0.72840 0.30640 0.21750 0.0910 Uiso calc R 1.000 H
H21B 0.73090 0.17280 0.22160 0.0910 Uiso calc R 1.000 H
H21C 0.71230 0.24520 0.26530 0.0910 Uiso calc R 1.000 H
H2C 0.65930 0.66980 0.18900 0.0560 Uiso calc R 1.000 H
H3C 0.64800 0.48200 0.16470 0.0690 Uiso calc R 1.000 H
H4A 0.53800 0.40550 0.12260 0.0610 Uiso calc R 1.000 H
H5C 0.44240 0.51910 0.10410 0.0540 Uiso calc R 1.000 H
H6C 0.45430 0.70670 0.12900 0.0460 Uiso calc R 1.000 H
H8C 0.70680 0.91170 0.19050 0.0630 Uiso calc R 1.000 H
H9C 0.75340 0.97770 0.12840 0.0880 Uiso calc R 1.000 H
H10C 0.68400 1.00750 0.03870 0.1030 Uiso calc R 1.000 H
H11C 0.56860 0.96240 0.01000 0.0910 Uiso calc R 1.000 H
H12C 0.52190 0.89350 0.07060 0.0680 Uiso calc R 1.000 H
H14A 0.64660 1.01910 0.23830 0.0590 Uiso calc R 1.000 H
H15A 0.71470 1.04560 0.32740 0.0720 Uiso calc R 1.000 H
H16D 0.73410 0.90040 0.38950 0.0750 Uiso calc R 1.000 H
H17D 0.67910 0.72750 0.36120 0.0700 Uiso calc R 1.000 H
H18A 0.60970 0.70070 0.27010 0.0530 Uiso calc R 1.000 H
H20D 0.46920 0.79620 0.21790 0.0470 Uiso calc R 1.000 H
H21D 0.36740 0.88190 0.21240 0.0530 Uiso calc R 1.000 H
H22A 0.33230 1.04810 0.16310 0.0580 Uiso calc R 1.000 H
H23A 0.40250 1.12800 0.12150 0.0540 Uiso calc R 1.000 H
H24A 0.50430 1.04180 0.12720 0.0500 Uiso calc R 1.000 H
H2D 0.12500 0.46120 0.08290 0.0380 Uiso calc R 1.000 H
H3D 0.19720 0.60750 0.08220 0.0450 Uiso calc R 1.000 H
H4D 0.31290 0.57440 0.09710 0.0490 Uiso calc R 1.000 H
H5D 0.35530 0.39030 0.11480 0.0480 Uiso calc R 1.000 H
H6D 0.28300 0.24600 0.11870 0.0420 Uiso calc R 1.000 H
H8D 0.16730 0.29920 0.20220 0.0420 Uiso calc R 1.000 H
H9D 0.21260 0.21870 0.28750 0.0470 Uiso calc R 1.000 H
H10D 0.25210 0.03480 0.29790 0.0470 Uiso calc R 1.000 H
H11D 0.24670 -0.06790 0.22160 0.0430 Uiso calc R 1.000 H
H12D 0.19890 0.01000 0.13560 0.0380 Uiso calc R 1.000 H
H14B 0.05000 0.20230 0.15150 0.0390 Uiso calc R 1.000 H
H15B -0.06400 0.25150 0.12820 0.0480 Uiso calc R 1.000 H
H16E -0.12070 0.34600 0.04780 0.0530 Uiso calc R 1.000 H
H17E -0.06170 0.38920 -0.00970 0.0510 Uiso calc R 1.000 H
H18B 0.05120 0.33450 0.01220 0.0440 Uiso calc R 1.000 H
H20E 0.21530 0.20440 0.02380 0.0420 Uiso calc R 1.000 H
H21E 0.21190 0.07070 -0.04020 0.0500 Uiso calc R 1.000 H
H22B 0.14300 -0.08770 -0.05130 0.0500 Uiso calc R 1.000 H
H23B 0.06970 -0.10130 -0.00190 0.0440 Uiso calc R 1.000 H
H24B 0.07130 0.03630 0.05990 0.0410 Uiso calc R 1.000 H
H4S1 0.29970 0.78920 0.07760 0.1090 Uiso calc R 0.694(19) H
H4S2 0.28180 0.88030 0.03030 0.1090 Uiso calc R 0.694(19) H
H4S3 0.35920 0.86480 0.07090 0.1090 Uiso calc R 0.694(19) H
H4S4 0.24710 0.79650 0.07140 0.1460 Uiso calc R 0.306(19) H
H4S5 0.27590 0.90710 0.05290 0.1460 Uiso calc R 0.306(19) H
H4S6 0.32740 0.82380 0.09570 0.1460 Uiso calc R 0.306(19) H
H1S2 0.49240 0.59740 0.00450 0.1100 Uiso calc R 0.50(4) H
H1S3 0.57390 0.59170 0.03440 0.1100 Uiso calc R 0.50(4) H
H1S1 0.53180 0.69580 0.04450 0.1100 Uiso calc R 0.50(4) H
H1S4 0.49450 0.58780 0.00500 0.2040 Uiso calc R 0.50(4) H
H1S5 0.52000 0.69700 0.04170 0.2040 Uiso calc R 0.50(4) H
H1S6 0.45360 0.70310 -0.01240 0.2040 Uiso calc R 0.50(4) H

loop_
_atom_type_symbol
_atom_type_description
_atom_type_scat_dispersion_real
_atom_type_scat_dispersion_imag
_atom_type_scat_source
C C 0.0033 0.0016 'International Tables Vol C Tables 4.2.6.8 and 6.1.1.4'
H H 0.0000 0.0000 'International Tables Vol C Tables 4.2.6.8 and 6.1.1.4'
N N 0.0061 0.0033 'International Tables Vol C Tables 4.2.6.8 and 6.1.1.4'
O O 0.0106 0.0060 'International Tables Vol C Tables 4.2.6.8 and 6.1.1.4'
S S 0.1246 0.1234 'International Tables Vol C Tables 4.2.6.8 and 6.1.1.4'
Ni Ni 0.3393 1.1124 'International Tables Vol C Tables 4.2.6.8 and 6.1.1.4'
B B 0.0013 0.0007 'International Tables Vol C Tables 4.2.6.8 and 6.1.1.4'

loop_
_geom_angle_atom_site_label_1
_geom_angle_atom_site_label_2
_geom_angle_atom_site_label_3
_geom_angle
_geom_angle_publ_flag
S1 Ni S7 87.66(5) yes
S1 Ni O1 91.47(8) yes
S1 Ni O2 89.78(8) yes
S1 Ni N4 86.83(8) yes
S1 Ni N13 178.23(11) yes
S7 Ni O1 176.09(9) yes
S7 Ni O2 93.46(8) yes
S7 Ni N4 87.46(9) yes
S7 Ni N13 93.17(9) yes
O1 Ni O2 90.35(11) yes
O1 Ni N4 88.68(12) yes
O1 Ni N13 87.81(11) yes
O2 Ni N4 176.45(10) yes
O2 Ni N13 88.61(12) yes
N4 Ni N13 94.77(12) yes
Ni S1 C2 96.27(12) yes
Ni S1 C9 100.88(13) yes
C2 S1 C9 102.67(19) yes
Ni S7 C6 93.35(14) yes
Ni S7 C8 103.56(13) yes
C6 S7 C8 103.13(19) yes
Ni O1 C14 129.2(2) yes
Ni O2 C18 127.2(3) yes
Ni N4 C3 106.5(2) yes
Ni N4 C5 112.5(2) yes
Ni N4 C10 111.7(2) no
C3 N4 C5 109.2(3) no
C3 N4 C10 106.8(3) no
C5 N4 C10 110.0(3) no
Ni N13 C12 117.4(2) yes
C14 N15 C16 122.4(4) no
C14 N15 C17 120.5(4) no
C16 N15 C17 117.2(4) no
C18 N19 C20 121.5(4) no
C18 N19 C21 121.2(4) no
C20 N19 C21 117.3(5) no
H13A N13 H13B 107.00 no
Ni N13 H13A 108.00 no
Ni N13 H13B 108.00 no
C12 N13 H13A 108.00 no
C12 N13 H13B 108.00 no
S1 C2 C3 110.8(3) no
N4 C3 C2 113.7(3) no
N4 C5 C6 115.4(3) no
S7 C6 C5 114.0(3) no
S7 C8 C9 112.9(3) no
S1 C9 C8 115.0(3) no
N4 C10 C11 115.9(3) no
C10 C11 C12 114.4(3) no
N13 C12 C11 112.4(3) no
O1 C14 N15 123.5(4) no
O2 C18 N19 124.0(4) no
S1 C2 H2A 109.00 no
S1 C2 H2B 109.00 no
C3 C2 H2A 110.00 no
C3 C2 H2B 110.00 no
H2A C2 H2B 108.00 no
N4 C3 H3A 109.00 no
N4 C3 H3B 109.00 no
C2 C3 H3A 109.00 no
C2 C3 H3B 109.00 no
H3A C3 H3B 108.00 no
N4 C5 H5A 108.00 no
N4 C5 H5B 108.00 no
C6 C5 H5A 108.00 no
C6 C5 H5B 108.00 no
H5A C5 H5B 107.00 no
S7 C6 H6A 109.00 no
S7 C6 H6B 109.00 no
C5 C6 H6A 109.00 no
C5 C6 H6B 109.00 no
H6A C6 H6B 108.00 no
S7 C8 H8A 109.00 no
S7 C8 H8B 109.00 no
C9 C8 H8A 109.00 no
C9 C8 H8B 109.00 no
H8A C8 H8B 108.00 no
S1 C9 H9A 109.00 no
S1 C9 H9B 109.00 no
C8 C9 H9A 109.00 no
C8 C9 H9B 108.00 no
H9A C9 H9B 107.00 no
N4 C10 H10A 108.00 no
N4 C10 H10B 108.00 no
C11 C10 H10A 108.00 no
C11 C10 H10B 108.00 no
H10A C10 H10B 107.00 no
C10 C11 H11A 109.00 no
C10 C11 H11B 109.00 no
C12 C11 H11A 109.00 no
C12 C11 H11B 109.00 no
H11A C11 H11B 108.00 no
N13 C12 H12A 109.00 no
N13 C12 H12B 109.00 no
C11 C12 H12A 109.00 no
C11 C12 H12B 109.00 no
H12A C12 H12B 108.00 no
O1 C14 H14 118.00 no
N15 C14 H14 118.00 no
N15 C16 H16A 109.00 no
N15 C16 H16B 109.00 no
N15 C16 H16C 109.00 no
H16A C16 H16B 109.00 no
H16A C16 H16C 110.00 no
H16B C16 H16C 109.00 no
N15 C17 H17A 109.00 no
N15 C17 H17B 109.00 no
N15 C17 H17C 109.00 no
H17A C17 H17B 109.00 no
H17A C17 H17C 109.00 no
H17B C17 H17C 110.00 no
O2 C18 H18 118.00 no
N19 C18 H18 118.00 no
N19 C20 H20A 109.00 no
N19 C20 H20B 109.00 no
N19 C20 H20C 110.00 no
H20A C20 H20B 109.00 no
H20A C20 H20C 110.00 no
H20B C20 H20C 110.00 no
N19 C21 H21A 110.00 no
N19 C21 H21B 109.00 no
N19 C21 H21C 110.00 no
H21A C21 H21B 109.00 no
H21A C21 H21C 109.00 no
H21B C21 H21C 109.00 no
C2A C1A C6A 115.5(3) no
C2A C1A B1A 119.1(3) no
C6A C1A B1A 125.3(3) no
C1A C2A C3A 123.3(4) no
C2A C3A C4A 119.0(4) no
C3A C4A C5A 119.6(3) no
C4A C5A C6A 120.5(4) no
C1A C6A C5A 122.1(4) no
C8A C7A C12A 115.2(4) no
C8A C7A B1A 124.8(4) no
C12A C7A B1A 120.0(4) no
C7A C8A C9A 121.9(5) no
C8A C9A C10A 120.5(6) no
C9A C10A C11A 119.5(5) no
C10A C11A C12A 120.1(5) no
C7A C12A C11A 122.9(5) no
C14A C13A C18A 115.9(4) no
C14A C13A B1A 120.3(3) no
C18A C13A B1A 123.8(3) no
C13A C14A C15A 123.0(4) no
C14A C15A C16A 120.7(4) no
C15A C16A C17A 119.0(4) no
C16A C17A C18A 119.8(5) no
C13A C18A C17A 121.7(4) no
C20A C19A C24A 114.9(4) no
C20A C19A B1A 119.7(3) no
C24A C19A B1A 125.4(4) no
C19A C20A C21A 122.6(3) no
C20A C21A C22A 120.3(4) no
C21A C22A C23A 118.7(4) no
C22A C23A C24A 120.2(4) no
C19A C24A C23A 123.2(4) no
C3A C2A H2C 118.00 no
C1A C2A H2C 118.00 no
C2A C3A H3C 121.00 no
C4A C3A H3C 121.00 no
C5A C4A H4A 120.00 no
C3A C4A H4A 120.00 no
C4A C5A H5C 120.00 no
C6A C5A H5C 120.00 no
C1A C6A H6C 119.00 no
C5A C6A H6C 119.00 no
C9A C8A H8C 119.00 no
C7A C8A H8C 119.00 no
C8A C9A H9C 120.00 no
C10A C9A H9C 120.00 no
C9A C10A H10C 120.00 no
C11A C10A H10C 120.00 no
C12A C11A H11C 120.00 no
C10A C11A H11C 120.00 no
C7A C12A H12C 119.00 no
C11A C12A H12C 118.00 no
C13A C14A H14A 119.00 no
C15A C14A H14A 119.00 no
C16A C15A H15A 120.00 no
C14A C15A H15A 120.00 no
C15A C16A H16D 121.00 no
C17A C16A H16D 120.00 no
C18A C17A H17D 120.00 no
C16A C17A H17D 120.00 no
C13A C18A H18A 119.00 no
C17A C18A H18A 119.00 no
C19A C20A H20D 119.00 no
C21A C20A H20D 119.00 no
C22A C21A H21D 120.00 no
C20A C21A H21D 120.00 no
C21A C22A H22A 121.00 no
C23A C22A H22A 121.00 no
C22A C23A H23A 120.00 no
C24A C23A H23A 120.00 no
C23A C24A H24A 118.00 no
C19A C24A H24A 118.00 no
C2B C1B B2B 125.1(3) no
C6B C1B B2B 120.1(3) no
C2B C1B C6B 114.8(3) no
C1B C2B C3B 122.8(4) no
C2B C3B C4B 120.6(3) no
C3B C4B C5B 118.6(4) no
C4B C5B C6B 119.6(4) no
C1B C6B C5B 123.6(3) no
C8B C7B C12B 115.2(3) no
C8B C7B B2B 120.1(3) no
C12B C7B B2B 124.6(3) no
C7B C8B C9B 122.4(3) no
C8B C9B C10B 120.6(3) no
C9B C10B C11B 119.0(3) no
C10B C11B C12B 120.5(3) no
C7B C12B C11B 122.3(3) no
C14B C13B C18B 114.4(3) no
C18B C13B B2B 120.5(3) no
C14B C13B B2B 125.1(3) no
C13B C14B C15B 123.3(3) no
C14B C15B C16B 120.2(4) no
C15B C16B C17B 119.1(4) no
C16B C17B C18B 120.1(4) no
C13B C18B C17B 122.9(4) no
C20B C19B B2B 126.2(3) no
C24B C19B B2B 119.2(3) no
C20B C19B C24B 114.5(3) no
C19B C20B C21B 123.2(3) no
C20B C21B C22B 120.6(4) no
C21B C22B C23B 118.5(3) no
C22B C23B C24B 119.7(4) no
C19B C24B C23B 123.4(4) no
C3B C2B H2D 119.00 no
C1B C2B H2D 119.00 no
C2B C3B H3D 120.00 no
C4B C3B H3D 120.00 no
C5B C4B H4D 121.00 no
C3B C4B H4D 121.00 no
C6B C5B H5D 120.00 no
C4B C5B H5D 120.00 no
C5B C6B H6D 118.00 no
C1B C6B H6D 118.00 no
C9B C8B H8D 119.00 no
C7B C8B H8D 119.00 no
C8B C9B H9D 120.00 no
C10B C9B H9D 120.00 no
C9B C10B H10D 121.00 no
C11B C10B H10D 120.00 no
C12B C11B H11D 120.00 no
C10B C11B H11D 120.00 no
C7B C12B H12D 119.00 no
C11B C12B H12D 119.00 no
C13B C14B H14B 118.00 no
C15B C14B H14B 118.00 no
C16B C15B H15B 120.00 no
C14B C15B H15B 120.00 no
C15B C16B H16E 121.00 no
C17B C16B H16E 120.00 no
C18B C17B H17E 120.00 no
C16B C17B H17E 120.00 no
C17B C18B H18B 119.00 no
C13B C18B H18B 119.00 no
C19B C20B H20E 118.00 no
C21B C20B H20E 118.00 no
C22B C21B H21E 120.00 no
C20B C21B H21E 120.00 no
C21B C22B H22B 121.00 no
C23B C22B H22B 121.00 no
C22B C23B H23B 120.00 no
C24B C23B H23B 120.00 no
C23B C24B H24B 118.00 no
C19B C24B H24B 118.00 no
N2S' C3S' C4S' 169(3) no
N2S C3S C4S 175.7(15) no
C3S' C4S' H4S6 109.00 no
C3S' C4S' H4S5 109.00 no
C3S' C4S' H4S4 109.00 no
H4S5 C4S' H4S6 110.00 no
H4S4 C4S' H4S5 110.00 no
H4S4 C4S' H4S6 109.00 no
H4S1 C4S H4S2 109.00 no
C3S C4S H4S1 109.00 no
H4S2 C4S H4S3 110.00 no
H4S1 C4S H4S3 109.00 no
C3S C4S H4S3 110.00 no
C3S C4S H4S2 109.00 no
N1S C2S C1S 168.9(11) no
N1S C2S C1S' 160.5(15) no
C2S C1S' H1S5 109.00 no
H1S4 C1S' H1S5 110.00 no
C2S C1S' H1S6 109.00 no
C2S C1S' H1S4 110.00 no
H1S4 C1S' H1S6 110.00 no
H1S5 C1S' H1S6 109.00 no
H1S1 C1S H1S3 110.00 no
C2S C1S H1S3 109.00 no
H1S1 C1S H1S2 109.00 no
H1S2 C1S H1S3 109.00 no
C2S C1S H1S2 110.00 no
C2S C1S H1S1 109.00 no
C7A B1A C19A 112.0(3) no
C1A B1A C7A 105.3(3) no
C1A B1A C13A 110.9(3) no
C1A B1A C19A 111.1(3) no
C7A B1A C13A 112.4(3) no
C13A B1A C19A 105.4(3) no
C7B B2B C19B 109.5(3) no
C13B B2B C19B 106.0(3) no
C1B B2B C7B 107.5(3) no
C1B B2B C13B 112.1(3) no
C1B B2B C19B 110.7(3) no
C7B B2B C13B 111.0(3) no

loop_
_geom_bond_atom_site_label_1
_geom_bond_atom_site_label_2
_geom_bond_distance
_geom_bond_publ_flag
Ni S1 2.4119(12) yes
Ni S7 2.3917(14) yes
Ni O1 2.057(3) yes
Ni O2 2.086(3) yes
Ni N4 2.141(4) yes
Ni N13 2.073(3) yes
S1 C2 1.830(4) yes
S1 C9 1.805(4) yes
S7 C6 1.812(4) yes
S7 C8 1.827(4) yes
O1 C14 1.231(5) yes
O2 C18 1.232(5) yes
N4 C3 1.488(5) no
N4 C5 1.493(5) no
N4 C10 1.501(5) no
N13 C12 1.485(5) no
N15 C14 1.306(5) no
N15 C16 1.457(8) no
N15 C17 1.459(6) no
N19 C18 1.328(6) no
N19 C20 1.448(6) no
N19 C21 1.391(7) no
N13 H13B 0.9200 no
N13 H13A 0.9200 no
N2S' C3S' 1.14(3) no
N2S C3S 1.156(16) no
N1S C2S 1.114(9) no
C2 C3 1.515(5) no
C5 C6 1.519(6) no
C8 C9 1.510(6) no
C10 C11 1.520(5) no
C11 C12 1.504(6) no
C2 H2B 0.9900 no
C2 H2A 0.9900 no
C3 H3A 0.9900 no
C3 H3B 0.9900 no
C5 H5A 0.9900 no
C5 H5B 0.9900 no
C6 H6B 0.9900 no
C6 H6A 0.9900 no
C8 H8B 0.9900 no
C8 H8A 0.9900 no
C9 H9A 0.9900 no
C9 H9B 0.9900 no
C10 H10A 0.9900 no
C10 H10B 0.9900 no
C11 H11B 0.9900 no
C11 H11A 0.9900 no
C12 H12B 0.9900 no
C12 H12A 0.9900 no
C14 H14 0.9500 no
C16 H16B 0.9800 no
C16 H16C 0.9800 no
C16 H16A 0.9800 no
C17 H17B 0.9800 no
C17 H17C 0.9800 no
C17 H17A 0.9800 no
C18 H18 0.9500 no
C20 H20C 0.9800 no
C20 H20A 0.9800 no
C20 H20B 0.9800 no
C21 H21B 0.9800 no
C21 H21C 0.9800 no
C21 H21A 0.9800 no
C1A C2A 1.398(6) no
C1A B1A 1.645(5) no
C1A C6A 1.397(6) no
C2A C3A 1.390(5) no
C3A C4A 1.391(6) no
C4A C5A 1.369(6) no
C5A C6A 1.394(5) no
C7A C8A 1.395(6) no
C7A C12A 1.411(6) no
C7A B1A 1.648(6) no
C8A C9A 1.399(8) no
C9A C10A 1.375(9) no
C10A C11A 1.366(9) no
C11A C12A 1.383(8) no
C13A B1A 1.641(6) no
C13A C18A 1.399(6) no
C13A C14A 1.399(5) no
C14A C15A 1.377(7) no
C15A C16A 1.372(7) no
C16A C17A 1.396(8) no
C17A C18A 1.409(6) no
C19A C24A 1.394(5) no
C19A B1A 1.651(6) no
C19A C20A 1.409(6) no
C20A C21A 1.390(6) no
C21A C22A 1.389(5) no
C22A C23A 1.378(6) no
C23A C24A 1.394(6) no
C2A H2C 0.9500 no
C3A H3C 0.9500 no
C4A H4A 0.9500 no
C5A H5C 0.9500 no
C6A H6C 0.9500 no
C8A H8C 0.9500 no
C9A H9C 0.9500 no
C10A H10C 0.9500 no
C11A H11C 0.9500 no
C12A H12C 0.9500 no
C14A H14A 0.9500 no
C15A H15A 0.9500 no
C16A H16D 0.9500 no
C17A H17D 0.9500 no
C18A H18A 0.9500 no
C20A H20D 0.9500 no
C21A H21D 0.9500 no
C22A H22A 0.9500 no
C23A H23A 0.9500 no
C24A H24A 0.9500 no
C1B C2B 1.405(5) no
C1B B2B 1.645(5) no
C1B C6B 1.397(6) no
C2B C3B 1.389(6) no
C3B C4B 1.383(6) no
C4B C5B 1.394(5) no
C5B C6B 1.392(6) no
C7B C12B 1.402(5) no
C7B B2B 1.642(5) no
C7B C8B 1.412(5) no
C8B C9B 1.394(5) no
C9B C10B 1.375(5) no
C10B C11B 1.380(5) no
C11B C12B 1.400(5) no
C13B C18B 1.411(5) no
C13B B2B 1.637(6) no
C13B C14B 1.399(5) no
C14B C15B 1.389(6) no
C15B C16B 1.369(6) no
C16B C17B 1.385(6) no
C17B C18B 1.385(6) no
C19B C24B 1.403(5) no
C19B C20B 1.389(5) no
C19B B2B 1.658(5) no
C20B C21B 1.389(5) no
C21B C22B 1.375(5) no
C22B C23B 1.389(6) no
C23B C24B 1.388(5) no
C2B H2D 0.9500 no
C3B H3D 0.9500 no
C4B H4D 0.9500 no
C5B H5D 0.9500 no
C6B H6D 0.9500 no
C8B H8D 0.9500 no
C9B H9D 0.9500 no
C10B H10D 0.9500 no
C11B H11D 0.9500 no
C12B H12D 0.9500 no
C14B H14B 0.9500 no
C15B H15B 0.9500 no
C16B H16E 0.9500 no
C17B H17E 0.9500 no
C18B H18B 0.9500 no
C20B H20E 0.9500 no
C21B H21E 0.9500 no
C22B H22B 0.9500 no
C23B H23B 0.9500 no
C24B H24B 0.9500 no
C3S' C4S' 1.47(3) no
C3S C4S 1.474(14) no
C4S' H4S5 0.9700 no
C4S' H4S6 0.9800 no
C4S' H4S4 0.9800 no
C4S H4S2 0.9800 no
C4S H4S3 0.9800 no
C4S H4S1 0.9800 no
C1S' C2S 1.51(4) no
C1S C2S 1.450(16) no
C1S' H1S4 0.9800 no
C1S' H1S5 0.9800 no
C1S' H1S6 0.9800 no
C1S H1S1 0.9800 no
C1S H1S2 0.9800 no
C1S H1S3 0.9800 no

loop_
_geom_torsion_atom_site_label_1
_geom_torsion_atom_site_label_2
_geom_torsion_atom_site_label_3
_geom_torsion_atom_site_label_4
_geom_torsion
_geom_torsion_publ_flag
C2 S1 C9 C8 -56.5(3) no
C9 S1 C2 C3 129.2(3) no
C6 S7 C8 C9 128.9(3) no
C8 S7 C6 C5 -63.5(3) no
C10 N4 C3 C2 173.8(3) no
C3 N4 C5 C6 139.1(3) no
C3 N4 C10 C11 -172.1(4) no
C5 N4 C3 C2 -67.3(4) no
C10 N4 C5 C6 -104.1(4) no
C5 N4 C10 C11 69.5(4) no
C17 N15 C14 O1 -0.2(6) no
C16 N15 C14 O1 -179.8(4) no
C21 N19 C18 O2 0.5(6) no
C20 N19 C18 O2 -179.4(4) no
S1 C2 C3 N4 -56.3(4) no
N4 C5 C6 S7 -46.0(4) no
S7 C8 C9 S1 -52.5(4) no
N4 C10 C11 C12 73.2(5) no
C10 C11 C12 N13 -69.9(4) no
C6A C1A C2A C3A -0.4(5) no
B1A C1A C2A C3A -178.0(4) no
C2A C1A C6A C5A 0.2(5) no
B1A C1A C6A C5A 177.6(4) no
C2A C1A B1A C7A 66.8(4) no
C2A C1A B1A C13A -55.0(5) no
C2A C1A B1A C19A -171.8(3) no
C6A C1A B1A C7A -110.6(4) no
C6A C1A B1A C13A 127.7(4) no
C6A C1A B1A C19A 10.9(5) no
C1A C2A C3A C4A 0.0(6) no
C2A C3A C4A C5A 0.7(6) no
C3A C4A C5A C6A -0.9(6) no
C4A C5A C6A C1A 0.4(6) no
C12A C7A C8A C9A 1.0(6) no
B1A C7A C8A C9A 177.2(4) no
C8A C7A C12A C11A -1.7(6) no
B1A C7A C12A C11A -178.1(4) no
C8A C7A B1A C1A -104.6(4) no
C8A C7A B1A C13A 16.2(5) no
C8A C7A B1A C19A 134.6(4) no
C12A C7A B1A C1A 71.4(4) no
C12A C7A B1A C13A -167.8(4) no
C12A C7A B1A C19A -49.5(5) no
C7A C8A C9A C10A 0.7(7) no
C8A C9A C10A C11A -1.8(8) no
C9A C10A C11A C12A 1.1(8) no
C10A C11A C12A C7A 0.7(8) no
C18A C13A C14A C15A 0.7(6) no
B1A C13A C14A C15A 179.7(4) no
C14A C13A C18A C17A -0.5(6) no
B1A C13A C18A C17A -179.5(4) no
C14A C13A B1A C1A 163.2(4) no
C14A C13A B1A C7A 45.7(5) no
C14A C13A B1A C19A -76.5(4) no
C18A C13A B1A C1A -17.9(5) no
C18A C13A B1A C7A -135.3(4) no
C18A C13A B1A C19A 102.5(4) no
C13A C14A C15A C16A 0.4(7) no
C14A C15A C16A C17A -1.5(7) no
C15A C16A C17A C18A 1.6(7) no
C16A C17A C18A C13A -0.6(7) no
C24A C19A C20A C21A 0.5(5) no
B1A C19A C20A C21A 179.0(3) no
C20A C19A C24A C23A -0.5(6) no
B1A C19A C24A C23A -179.0(4) no
C20A C19A B1A C1A 52.8(4) no
C20A C19A B1A C7A 170.2(3) no
C20A C19A B1A C13A -67.4(4) no
C24A C19A B1A C1A -128.8(4) no
C24A C19A B1A C7A -11.4(5) no
C24A C19A B1A C13A 111.1(4) no
C19A C20A C21A C22A 0.2(6) no
C20A C21A C22A C23A -0.8(6) no
C21A C22A C23A C24A 0.8(6) no
C22A C23A C24A C19A -0.1(6) no
C6B C1B C2B C3B 1.3(4) no
B2B C1B C2B C3B -177.6(3) no
C2B C1B C6B C5B -2.6(5) no
B2B C1B C6B C5B 176.3(3) no
C2B C1B B2B C7B -123.0(3) no
C2B C1B B2B C13B -0.7(4) no
C2B C1B B2B C19B 117.4(3) no
C6B C1B B2B C7B 58.2(4) no
C6B C1B B2B C13B -179.5(3) no
C6B C1B B2B C19B -61.4(4) no
C1B C2B C3B C4B 0.5(5) no
C2B C3B C4B C5B -0.9(5) no
C3B C4B C5B C6B -0.4(6) no
C4B C5B C6B C1B 2.3(6) no
C12B C7B C8B C9B -0.1(5) no
B2B C7B C8B C9B -179.3(4) no
C8B C7B C12B C11B -0.8(6) no
B2B C7B C12B C11B 178.4(4) no
C8B C7B B2B C1B 60.3(4) no
C8B C7B B2B C13B -62.7(4) no
C8B C7B B2B C19B -179.4(3) no
C12B C7B B2B C1B -118.9(4) no
C12B C7B B2B C13B 118.1(4) no
C12B C7B B2B C19B 1.4(5) no
C7B C8B C9B C10B 0.4(6) no
C8B C9B C10B C11B 0.2(6) no
C9B C10B C11B C12B -1.1(6) no
C10B C11B C12B C7B 1.4(6) no
C18B C13B C14B C15B 0.1(4) no
B2B C13B C14B C15B -178.3(3) no
C14B C13B C18B C17B 1.2(5) no
B2B C13B C18B C17B 179.7(3) no
C14B C13B B2B C1B -123.1(3) no
C14B C13B B2B C7B -2.8(4) no
C14B C13B B2B C19B 116.1(3) no
C18B C13B B2B C1B 58.6(4) no
C18B C13B B2B C7B 178.9(3) no
C18B C13B B2B C19B -62.2(4) no
C13B C14B C15B C16B -0.9(5) no
C14B C15B C16B C17B 0.4(6) no
C15B C16B C17B C18B 0.8(6) no
C16B C17B C18B C13B -1.6(6) no
C24B C19B C20B C21B -1.2(5) no
B2B C19B C20B C21B 177.4(3) no
C20B C19B C24B C23B 2.3(5) no
B2B C19B C24B C23B -176.3(3) no
C20B C19B B2B C1B 7.1(5) no
C20B C19B B2B C7B -111.3(4) no
C20B C19B B2B C13B 128.8(4) no
C24B C19B B2B C1B -174.5(3) no
C24B C19B B2B C7B 67.2(4) no
C24B C19B B2B C13B -52.7(4) no
C19B C20B C21B C22B -1.5(6) no
C20B C21B C22B C23B 3.0(6) no
C21B C22B C23B C24B -1.9(6) no
C22B C23B C24B C19B -0.9(6) no
